data_2103671
loop_
_publ_author_name
'Rychlewska, Urszula'
'War\.zajtis, Beata'

_publ_section_title
;
 Interplay between dipolar, stacking and hydrogen-bond interactions in
 the crystal structures of unsymmetrically substituted esters, amides
 and nitriles of
 (<i>R</i>,<i>R</i>)-<i>O</i>,<i>O</i>'-dibenzoyltartaric acid
;
_journal_issue 3
_journal_name_full 'Acta Crystallographica Section B'
_journal_page_first 415
_journal_page_last 427
_journal_paper_doi 10.1107/S010876810100430X
_journal_volume 57
_journal_year 2001
_chemical_formula_sum 'C19 H17 N O7'
_chemical_formula_weight 371.34
_chemical_name_systematic
;
(R,R)-(-)-O,O'-Dibenzoyltartaric acid monoamide monomethylester
;
_space_group_IT_number 19
_symmetry_cell_setting orthorhombic
_symmetry_space_group_name_Hall 'P 2ac 2ab'
_symmetry_space_group_name_H-M 'P 21 21 21'
_audit_creation_method SHELXL-97
_cell_angle_alpha 90.00
_cell_angle_beta 90.00
_cell_angle_gamma 90.00
_cell_formula_units_Z 4
_cell_length_a 7.1930(10)
_cell_length_b 14.515(2)
_cell_length_c 18.083(2)
_cell_measurement_reflns_used 38
_cell_measurement_temperature 293(2)
_cell_measurement_theta_max 13.94
_cell_measurement_theta_min 11.45
_cell_volume 1888.0(4)
_computing_cell_refinement 'Kuma KM-4 software (Kuma Diffraction, 1991)'
_computing_data_collection 'Kuma KM-4 software (Kuma Diffraction, 1991)'
_computing_data_reduction 'Kuma KM-4 software (Kuma Diffraction, 1991)'
_computing_molecular_graphics 'Simens Analytical X-Ray Instruments (1989)'
_computing_publication_material 'SHELXL-97 (Sheldrick, 1997)'
_computing_structure_refinement 'SHELXL-97 (Sheldrick, 1997)'
_computing_structure_solution 'SHELXS-86 (Sheldrick, 1990)'
_diffrn_ambient_temperature 293(2)
_diffrn_measured_fraction_theta_full 1.000
_diffrn_measured_fraction_theta_max 1.000
_diffrn_measurement_device_type 'KM-4 four circle diffractometer'
_diffrn_measurement_method \Q--2\Q
_diffrn_radiation_monochromator graphite
_diffrn_radiation_source 'fine-focus sealed tube'
_diffrn_radiation_type MoK\a
_diffrn_radiation_wavelength .71073
_diffrn_reflns_av_R_equivalents .0145
_diffrn_reflns_av_sigmaI/netI .0177
_diffrn_reflns_limit_h_max 8
_diffrn_reflns_limit_h_min -8
_diffrn_reflns_limit_k_max 17
_diffrn_reflns_limit_k_min 0
_diffrn_reflns_limit_l_max 22
_diffrn_reflns_limit_l_min 0
_diffrn_reflns_number 3976
_diffrn_reflns_theta_full 26.06
_diffrn_reflns_theta_max 26.06
_diffrn_reflns_theta_min 1.80
_diffrn_standards_decay_% 2.1
_diffrn_standards_interval_count 100
_diffrn_standards_number 3
_exptl_absorpt_coefficient_mu .101
_exptl_absorpt_correction_type none
_exptl_crystal_colour colourless
_exptl_crystal_density_diffrn 1.306
_exptl_crystal_density_method 'not measured'
_exptl_crystal_description prism
_exptl_crystal_F_000 776
_exptl_crystal_size_max .7
_exptl_crystal_size_mid .6
_exptl_crystal_size_min .6
_refine_diff_density_max .127
_refine_diff_density_min -.119
_refine_ls_abs_structure_details 'Flack H D (1983), Acta Cryst. A39, 876-881'
_refine_ls_extinction_method none
_refine_ls_goodness_of_fit_ref 1.045
_refine_ls_hydrogen_treatment mixed
_refine_ls_matrix_type full
_refine_ls_number_parameters 244
_refine_ls_number_reflns 2145
_refine_ls_number_restraints 0
_refine_ls_restrained_S_all 1.045
_refine_ls_R_factor_all .0465
_refine_ls_R_factor_gt .0315
_refine_ls_shift/su_max .000
_refine_ls_shift/su_mean .000
_refine_ls_structure_factor_coef Fsqd
_refine_ls_weighting_details 'w=1/[\s^2^(Fo^2^)+(0.0534P)^2^+0.1331P] where P=(Fo^2^+2Fc^2^)/3'
_refine_ls_weighting_scheme calc
_refine_ls_wR_factor_ref .0897
_reflns_number_gt 1709
_reflns_number_total 2145
_reflns_threshold_expression >2sigma(I)
_cod_data_source_file na0118.cif
_cod_data_source_block bom1
_cod_depositor_comments
;
The following automatic conversions were performed:

'_refine_ls_weighting_scheme' value 'calc
w=1/[\s^2^(Fo^2^)+(0.0534P)^2^+0.1331P] where P=(Fo^2^+2Fc^2^)/3' was
changed to 'calc'. New tag '_refine_ls_weighting_details' was
created. The value of the new tag was set to
'w=1/[\s^2^(Fo^2^)+(0.0534P)^2^+0.1331P] where P=(Fo^2^+2Fc^2^)/3'.

Automatic conversion script
Id: cif_fix_values 3143 2015-03-26 13:38:13Z robertas 
;
_cod_database_code 2103671
_cod_database_fobs_code 2103671

loop_
_symmetry_equiv_pos_as_xyz
'x, y, z'
'-x+1/2, -y, z+1/2'
'-x, y+1/2, -z+1/2'
'x+1/2, -y+1/2, -z'

loop_
_atom_site_label
_atom_site_fract_x
_atom_site_fract_y
_atom_site_fract_z
_atom_site_U_iso_or_equiv
_atom_site_adp_type
_atom_site_calc_flag
_atom_site_refinement_flags
_atom_site_occupancy
_atom_site_type_symbol
C1 -.2644(3) .48246(15) .53306(13) .0544(5) Uani d . 1 C
C2 -.1100(3) .54720(15) .50830(11) .0491(5) Uani d . 1 C
H2 -.1627 .5932 .4764 .050 Uiso d R 1 H
C3 -.0168(3) .59531(14) .57273(11) .0459(4) Uani d . 1 C
H3 -.1091 .6274 .6011 .050 Uiso d R 1 H
C4 .1229(3) .66472(13) .54348(10) .0433(4) Uani d . 1 C
C10 -.3462(5) .3313(2) .5629(2) .0965(11) Uani d . 1 C
H101 -.3712 .3438 .6187 .140 Uiso d R 1 H
H102 -.3025 .2694 .5561 .140 Uiso d R 1 H
H103 -.4589 .3388 .5351 .140 Uiso d R 1 H
C20 -.0132(3) .46667(16) .40236(11) .0549(5) Uani d . 1 C
C21 .1376(3) .41568(15) .36611(11) .0553(6) Uani d . 1 C
C22 .1009(5) .37242(19) .29921(13) .0776(8) Uani d . 1 C
H22 -.0206 .3769 .2775 .080 Uiso d R 1 H
C23 .2398(7) .3231(2) .26407(16) .0956(12) Uani d . 1 C
H23 .2153 .2929 .2179 .110 Uiso d R 1 H
C24 .4139(6) .3176(2) .29506(19) .0939(11) Uani d . 1 C
H24 .5101 .2834 .2706 .110 Uiso d R 1 H
C25 .4508(5) .36073(18) .36054(18) .0816(8) Uani d . 1 C
H25 .5724 .3565 .3821 .110 Uiso d R 1 H
C26 .3121(3) .40996(16) .39596(13) .0602(6) Uani d . 1 C
H26 .3388 .4406 .4418 .080 Uiso d R 1 H
C30 -.0187(3) .49977(16) .68002(11) .0530(5) Uani d . 1 C
C31 .0966(4) .43965(14) .72731(10) .0544(5) Uani d . 1 C
C32 .0189(5) .40893(17) .79307(12) .0721(8) Uani d . 1 C
H32 -.1069 .4247 .8056 .080 Uiso d R 1 H
C33 .1251(7) .35422(19) .84023(14) .0858(11) Uani d . 1 C
H33 .0728 .3323 .8858 .110 Uiso d R 1 H
C34 .2998(7) .3321(2) .82293(16) .0948(11) Uani d . 1 C
H34 .3713 .2948 .8563 .110 Uiso d R 1 H
C35 .3791(6) .3634(2) .75829(17) .0980(11) Uani d . 1 C
H35 .5052 .3475 .7464 .110 Uiso d R 1 H
C36 .2779(5) .41715(19) .71048(13) .0743(8) Uani d . 1 C
H36 .3320 .4392 .6653 .080 Uiso d R 1 H
N4 .2994(2) .65145(13) .55836(10) .0538(5) Uani d . 1 N
H41 .3850 .6914 .5413 .080 Uiso d R 1 H
H42 .3348 .6026 .5856 .080 Uiso d R 1 H
O1 -.4163(2) .50872(12) .54705(12) .0799(5) Uani d . 1 O
O2 .03430(18) .50116(10) .46892(7) .0493(3) Uani d . 1 O
O3 .07664(19) .53076(9) .61982(7) .0461(3) Uani d . 1 O
O4 .0656(2) .72970(10) .50694(10) .0648(4) Uani d . 1 O
O10 -.2082(2) .39661(11) .53785(10) .0655(4) Uani d . 1 O
O20 -.1674(3) .47659(17) .37819(10) .0852(6) Uani d . 1 O
O30 -.1750(3) .52134(17) .69146(10) .0835(6) Uani d . 1 O

loop_
_atom_site_aniso_label
_atom_site_aniso_U_11
_atom_site_aniso_U_22
_atom_site_aniso_U_33
_atom_site_aniso_U_12
_atom_site_aniso_U_13
_atom_site_aniso_U_23
C1 .0388(10) .0565(12) .0678(13) .0090(9) -.0058(10) .0073(11)
C2 .0369(9) .0544(11) .0559(11) .0070(9) -.0026(9) .0090(9)
C3 .0405(10) .0493(10) .0480(10) .0118(9) .0072(9) .0036(9)
C4 .0469(10) .0410(9) .0419(9) .0100(9) .0043(9) .0005(8)
C10 .0860(19) .0703(16) .133(3) .0007(16) .020(2) .0442(18)
C20 .0557(12) .0650(13) .0439(10) -.0135(11) -.0078(10) .0087(10)
C21 .0724(15) .0508(11) .0427(10) -.0194(11) .0043(10) .0000(9)
C22 .106(2) .0757(16) .0507(13) -.0289(17) .0016(15) -.0036(12)
C23 .162(4) .0689(17) .0556(16) -.034(2) .032(2) -.0185(13)
C24 .122(3) .0614(16) .098(2) -.0226(19) .050(2) -.0209(16)
C25 .0807(19) .0613(14) .103(2) -.0104(14) .0280(17) -.0188(15)
C26 .0659(14) .0512(12) .0634(13) -.0105(12) .0119(12) -.0117(11)
C30 .0574(13) .0601(12) .0415(10) -.0081(11) .0080(9) -.0021(10)
C31 .0810(16) .0452(10) .0370(9) -.0095(11) .0040(11) -.0003(9)
C32 .108(2) .0652(13) .0425(11) -.0291(16) .0097(13) -.0010(11)
C33 .158(3) .0589(14) .0406(12) -.022(2) -.0021(18) .0094(11)
C34 .162(4) .0637(17) .0585(17) .015(2) -.021(2) .0112(13)
C35 .126(3) .094(2) .0749(17) .036(2) -.008(2) .0226(16)
C36 .098(2) .0701(15) .0551(13) .0198(16) .0088(14) .0160(12)
N4 .0438(9) .0539(10) .0638(11) .0018(8) .0012(8) .0193(8)
O1 .0362(8) .0715(10) .1319(16) .0085(8) .0060(10) .0112(11)
O2 .0402(7) .0637(8) .0441(7) .0032(7) -.0039(6) -.0026(7)
O3 .0475(7) .0508(7) .0399(6) .0064(6) .0069(6) .0088(6)
O4 .0627(9) .0527(9) .0791(10) .0164(8) -.0013(8) .0211(8)
O10 .0562(8) .0576(9) .0825(11) .0083(7) .0118(9) .0196(8)
O20 .0641(11) .1244(16) .0672(10) -.0046(12) -.0246(9) .0009(11)
O30 .0558(10) .1283(17) .0664(10) .0055(12) .0205(9) .0193(12)

loop_
_atom_type_symbol
_atom_type_description
_atom_type_scat_dispersion_real
_atom_type_scat_dispersion_imag
_atom_type_scat_source
C C .0033 .0000 'International Tables Vol C Tables 4.2.6.8 and 6.1.1.4'
H H .0000 .0000 'International Tables Vol C Tables 4.2.6.8 and 6.1.1.4'
N N .0061 .0000 'International Tables Vol C Tables 4.2.6.8 and 6.1.1.4'
O O .0106 .0000 'International Tables Vol C Tables 4.2.6.8 and 6.1.1.4'

loop_
_geom_angle_atom_site_label_1
_geom_angle_atom_site_label_2
_geom_angle_atom_site_label_3
_geom_angle
O1 C1 O10 125.1(2)
O1 C1 C2 122.5(2)
O10 C1 C2 112.38(17)
O2 C2 C3 106.14(15)
O2 C2 C1 112.89(17)
C3 C2 C1 112.42(17)
O2 C2 H2 108.3
C3 C2 H2 108.4
C1 C2 H2 108.5
O3 C3 C2 111.29(16)
O3 C3 C4 109.32(15)
C2 C3 C4 109.34(16)
O3 C3 H3 108.8
C2 C3 H3 109.2
C4 C3 H3 108.8
O4 C4 N4 123.4(2)
O4 C4 C3 118.51(18)
N4 C4 C3 118.13(17)
O10 C10 H101 108.0
O10 C10 H102 110.4
H101 C10 H102 110.1
O10 C10 H103 109.9
H101 C10 H103 110.1
H102 C10 H103 108.4
O20 C20 O2 121.0(2)
O20 C20 C21 125.5(2)
O2 C20 C21 113.51(19)
C26 C21 C22 119.4(3)
C26 C21 C20 122.15(19)
C22 C21 C20 118.5(2)
C23 C22 C21 119.8(3)
C23 C22 H22 120.3
C21 C22 H22 119.9
C24 C23 C22 120.0(3)
C24 C23 H23 119.7
C22 C23 H23 120.2
C25 C24 C23 120.3(3)
C25 C24 H24 119.8
C23 C24 H24 119.9
C24 C25 C26 119.9(3)
C24 C25 H25 120.0
C26 C25 H25 120.1
C21 C26 C25 120.6(2)
C21 C26 H26 119.7
C25 C26 H26 119.6
O30 C30 O3 122.0(2)
O30 C30 C31 126.0(2)
O3 C30 C31 112.01(19)
C36 C31 C32 119.6(3)
C36 C31 C30 122.9(2)
C32 C31 C30 117.4(3)
C31 C32 C33 119.1(3)
C31 C32 H32 120.3
C33 C32 H32 120.5
C34 C33 C32 120.7(3)
C34 C33 H33 119.3
C32 C33 H33 120.0
C33 C34 C35 120.7(3)
C33 C34 H34 119.5
C35 C34 H34 119.8
C36 C35 C34 120.1(4)
C36 C35 H35 119.8
C34 C35 H35 120.1
C35 C36 C31 119.8(3)
C35 C36 H36 120.7
C31 C36 H36 119.5
C4 N4 H41 119.8
C4 N4 H42 120.2
H41 N4 H42 120.0
C20 O2 C2 115.84(16)
C30 O3 C3 117.03(16)
C1 O10 C10 115.57(19)

loop_
_geom_bond_atom_site_label_1
_geom_bond_atom_site_label_2
_geom_bond_distance
C1 O1 1.185(3)
C1 O10 1.313(3)
C1 C2 1.522(3)
C2 O2 1.425(2)
C2 C3 1.515(3)
C2 H2 .9600
C3 O3 1.433(2)
C3 C4 1.518(3)
C3 H3 .9600
C4 O4 1.223(2)
C4 N4 1.312(3)
C10 O10 1.445(3)
C10 H101 1.0404
C10 H102 .9599
C10 H103 .9600
C20 O20 1.201(3)
C20 O2 1.348(3)
C20 C21 1.468(3)
C21 C26 1.369(3)
C21 C22 1.388(3)
C22 C23 1.384(5)
C22 H22 .9599
C23 C24 1.374(5)
C23 H23 .9600
C24 C25 1.365(4)
C24 H24 .9600
C25 C26 1.384(4)
C25 H25 .9600
C26 H26 .9601
C30 O30 1.185(3)
C30 O3 1.363(2)
C30 C31 1.477(3)
C31 C36 1.379(4)
C31 C32 1.388(3)
C32 C33 1.393(4)
C32 H32 .9600
C33 C34 1.334(6)
C33 H33 .9599
C34 C35 1.378(5)
C34 H34 .9599
C35 C36 1.373(4)
C35 H35 .9600
C36 H36 .9600
N4 H41 .9001
N4 H42 .9000

loop_
_geom_torsion_atom_site_label_1
_geom_torsion_atom_site_label_2
_geom_torsion_atom_site_label_3
_geom_torsion_atom_site_label_4
_geom_torsion
O1 C1 C2 O2 -158.0(2)
O10 C1 C2 O2 23.0(3)
O1 C1 C2 C3 81.9(3)
O10 C1 C2 C3 -97.1(2)
O2 C2 C3 O3 -59.67(19)
C1 C2 C3 O3 64.2(2)
O2 C2 C3 C4 61.19(19)
C1 C2 C3 C4 -174.94(15)
O3 C3 C4 O4 -174.23(17)
C2 C3 C4 O4 63.7(2)
O3 C3 C4 N4 6.2(2)
C2 C3 C4 N4 -115.8(2)
O20 C20 C21 C26 177.7(3)
O2 C20 C21 C26 -4.1(3)
O20 C20 C21 C22 -2.0(4)
O2 C20 C21 C22 176.22(19)
C26 C21 C22 C23 .9(4)
C20 C21 C22 C23 -179.4(2)
C21 C22 C23 C24 -.5(4)
C22 C23 C24 C25 .0(5)
C23 C24 C25 C26 .2(4)
C22 C21 C26 C25 -.8(4)
C20 C21 C26 C25 179.6(2)
C24 C25 C26 C21 .2(4)
O30 C30 C31 C36 179.8(3)
O3 C30 C31 C36 -1.2(3)
O30 C30 C31 C32 -3.4(4)
O3 C30 C31 C32 175.63(19)
C36 C31 C32 C33 -1.3(4)
C30 C31 C32 C33 -178.2(2)
C31 C32 C33 C34 .6(4)
C32 C33 C34 C35 .4(5)
C33 C34 C35 C36 -.7(5)
C34 C35 C36 C31 -.1(5)
C32 C31 C36 C35 1.0(4)
C30 C31 C36 C35 177.8(3)
O20 C20 O2 C2 1.5(3)
C21 C20 O2 C2 -176.83(17)
C3 C2 O2 C20 -169.20(16)
C1 C2 O2 C20 67.2(2)
O30 C30 O3 C3 3.6(3)
C31 C30 O3 C3 -175.47(17)
C2 C3 O3 C30 -95.13(19)
C4 C3 O3 C30 144.00(17)
O1 C1 O10 C10 -.5(4)
C2 C1 O10 C10 178.5(2)

loop_
_cod_related_entry_id
_cod_related_entry_database
_cod_related_entry_code
1 ChemSpider 21188435
